data_4073717
loop_
_publ_author_name
'Dost\'al, Libor'
'Jambor, Roman'
'R\%u\<zi\<cka, Ale\<s'
'C\'isa\<rov\'a, Ivana'
'Hole\<cek, Jaroslav'
'Biesemans, Monique'
'Willem, Rudolph'
'De Proft, Frank'
'Geerlings, Paul'

_publ_section_title
;
 Organotin(IV) Derivatives of Some O,C,O-Chelating Ligands. Part 2&#x22A5;
;
_journal_issue 25
_journal_name_full Organometallics
_journal_page_first 6312
_journal_paper_doi 10.1021/om700576n
_journal_volume 26
_journal_year 2007
_chemical_formula_sum 'C10 H13 Cl3 O2 Sn'
_chemical_formula_weight 390.24
_chemical_name_systematic
; 
 ? 
;
_space_group_IT_number 2
_symmetry_cell_setting triclinic
_symmetry_space_group_name_Hall '-P 1'
_symmetry_space_group_name_H-M 'P -1'
_atom_sites_solution_hydrogens geom
_atom_sites_solution_primary direct
_atom_sites_solution_secondary difmap
_audit_creation_method SHELXL-97
_cell_angle_alpha 106.9140(18)
_cell_angle_beta 99.2940(16)
_cell_angle_gamma 94.0710(19)
_cell_formula_units_Z 4
_cell_length_a 9.5510(3)
_cell_length_b 12.1790(3)
_cell_length_c 12.6470(4)
_cell_measurement_reflns_used 31670
_cell_measurement_temperature 150(2)
_cell_measurement_theta_max 27.5
_cell_measurement_theta_min 1
_cell_volume 1378.12(7)
_computing_cell_refinement 'COLLECT and DENZO'
_computing_data_collection 'COLLECT (Hooft, 1998) and DENZO (Otwinowski & Minor, 1997)'
_computing_data_reduction 'COLLECT and DENZO'
_computing_structure_refinement 'SHELXL-97 (Sheldrick, 1997)'
_computing_structure_solution 'SIR92 (Altomare et al., 1994)'
_diffrn_ambient_temperature 150(2)
_diffrn_detector_area_resol_mean 9.091
_diffrn_measured_fraction_theta_full 0.982
_diffrn_measured_fraction_theta_max 0.982
_diffrn_measurement_device_type 'Nonius KappaCCD area detector'
_diffrn_measurement_method '\f and \w scans to fill the Ewald sphere'
_diffrn_radiation_monochromator graphite
_diffrn_radiation_source 'fine-focus sealed tube'
_diffrn_radiation_type MoK\a
_diffrn_radiation_wavelength 0.71070
_diffrn_reflns_av_R_equivalents 0.0447
_diffrn_reflns_av_sigmaI/netI 0.0350
_diffrn_reflns_limit_h_max 12
_diffrn_reflns_limit_h_min -10
_diffrn_reflns_limit_k_max 15
_diffrn_reflns_limit_k_min -15
_diffrn_reflns_limit_l_max 15
_diffrn_reflns_limit_l_min -16
_diffrn_reflns_number 23056
_diffrn_reflns_theta_full 27.54
_diffrn_reflns_theta_max 27.54
_diffrn_reflns_theta_min 2.81
_diffrn_standards_number 0
_exptl_absorpt_coefficient_mu 2.418
_exptl_absorpt_correction_T_max 0.740
_exptl_absorpt_correction_T_min 0.561
_exptl_absorpt_correction_type multi-scan
_exptl_absorpt_process_details '(SORTAV; Blessing 1997)'
_exptl_crystal_colour yellow
_exptl_crystal_density_diffrn 1.881
_exptl_crystal_density_method 'not measured'
_exptl_crystal_description plate
_exptl_crystal_F_000 760
_exptl_crystal_size_max 0.25
_exptl_crystal_size_mid 0.25
_exptl_crystal_size_min 0.12
_refine_diff_density_max 0.953
_refine_diff_density_min -0.924
_refine_diff_density_rms 0.102
_refine_ls_extinction_method none
_refine_ls_goodness_of_fit_ref 1.093
_refine_ls_hydrogen_treatment mixed
_refine_ls_matrix_type full
_refine_ls_number_parameters 293
_refine_ls_number_reflns 6251
_refine_ls_number_restraints 0
_refine_ls_restrained_S_all 1.093
_refine_ls_R_factor_all 0.0282
_refine_ls_R_factor_gt 0.0262
_refine_ls_shift/su_max 0.002
_refine_ls_shift/su_mean 0.000
_refine_ls_structure_factor_coef Fsqd
_refine_ls_weighting_details 'calc w=1/[\s^2^(Fo^2^)+(0.0252P)^2^+1.6462P] where P=(Fo^2^+2Fc^2^)/3'
_refine_ls_weighting_scheme calc
_refine_ls_wR_factor_gt 0.0673
_refine_ls_wR_factor_ref 0.0684
_reflns_number_gt 5903
_reflns_number_total 6251
_reflns_threshold_expression I>2\s(I)
_cod_data_source_file om700576n-file002.cif
_cod_data_source_block snococl3
_cod_depositor_comments
;
The following automatic conversions were performed:

'_geom_bond_publ_flag' value 'Y' changed to 'y' according to
/home/saulius/struct/CIF-dictionaries/cif_core.dic dictionary named
'cif_core.dic' version 2.4.1 from 2010-06-29 (11
times).

'_geom_angle_publ_flag' value 'Y' changed to 'y' according
to /home/saulius/struct/CIF-dictionaries/cif_core.dic dictionary
named 'cif_core.dic' version 2.4.1 from 2010-06-29 (30 times).

Automatic conversion script
Id: cif_fix_values 1715 2011-07-08 13:25:40Z adriana 
;
_cod_database_code 4073717

loop_
_symmetry_equiv_pos_as_xyz
'x, y, z'
'-x, -y, -z'

loop_
_atom_site_label
_atom_site_type_symbol
_atom_site_fract_x
_atom_site_fract_y
_atom_site_fract_z
_atom_site_U_iso_or_equiv
_atom_site_adp_type
_atom_site_occupancy
_atom_site_symmetry_multiplicity
_atom_site_calc_flag
_atom_site_refinement_flags
Sn1A Sn 0.537040(18) 0.273139(14) 0.183260(13) 0.02076(6) Uani 1 1 d .
C11A C 0.4748(3) 0.3086(2) 0.0305(2) 0.0215(5) Uani 1 1 d .
C12A C 0.5592(3) 0.2806(2) -0.0507(2) 0.0247(5) Uani 1 1 d .
C13A C 0.5280(3) 0.3171(2) -0.1456(2) 0.0286(6) Uani 1 1 d .
H13A H 0.5834 0.2995 -0.2010 0.034 Uiso 1 1 calc R
C14A C 0.4142(3) 0.3797(2) -0.1574(2) 0.0292(6) Uani 1 1 d .
H14A H 0.3977 0.4085 -0.2182 0.035 Uiso 1 1 calc R
C15A C 0.3243(3) 0.4000(2) -0.0796(2) 0.0276(6) Uani 1 1 d .
H15A H 0.2452 0.4386 -0.0905 0.033 Uiso 1 1 calc R
C16A C 0.3530(3) 0.3623(2) 0.0148(2) 0.0224(5) Uani 1 1 d .
C17A C 0.6753(3) 0.2052(3) -0.0383(2) 0.0292(6) Uani 1 1 d .
H17A H 0.6851 0.1556 -0.1115 0.035 Uiso 1 1 calc R
H17B H 0.7661 0.2524 -0.0019 0.035 Uiso 1 1 calc R
C18A C 0.7320(3) 0.0557(3) 0.0419(3) 0.0361(7) Uani 1 1 d .
H18A H 0.7389 0.0062 -0.0311 0.054 Uiso 1 1 calc R
H18B H 0.6986 0.0098 0.0851 0.054 Uiso 1 1 calc R
H18C H 0.8244 0.0969 0.0799 0.054 Uiso 1 1 calc R
C19A C 0.2510(3) 0.3700(2) 0.0944(2) 0.0269(5) Uani 1 1 d .
H19A H 0.2740 0.4424 0.1552 0.032 Uiso 1 1 calc R
H19B H 0.1537 0.3655 0.0553 0.032 Uiso 1 1 calc R
C20A C 0.1657(3) 0.2643(3) 0.2078(3) 0.0435(8) Uani 1 1 d .
H20A H 0.1777 0.3341 0.2699 0.065 Uiso 1 1 calc R
H20B H 0.1812 0.2000 0.2359 0.065 Uiso 1 1 calc R
H20C H 0.0704 0.2523 0.1647 0.065 Uiso 1 1 calc R
Cl1A Cl 0.49330(7) 0.42260(5) 0.33966(5) 0.02630(13) Uani 1 1 d .
Cl2A Cl 0.78874(7) 0.32585(6) 0.25062(6) 0.03139(15) Uani 1 1 d .
Cl3A Cl 0.48665(7) 0.11140(5) 0.24138(5) 0.02840(14) Uani 1 1 d .
O1A O 0.6335(2) 0.13664(16) 0.02961(15) 0.0273(4) Uani 1 1 d .
O2A O 0.2664(2) 0.27385(17) 0.13791(16) 0.0279(4) Uani 1 1 d .
Sn1B Sn -0.033604(17) 0.193824(14) -0.275278(13) 0.02073(6) Uani 1 1 d .
C11B C 0.1226(3) 0.2289(2) -0.3654(2) 0.0210(5) Uani 1 1 d .
C12B C 0.2284(3) 0.1565(2) -0.3829(2) 0.0234(5) Uani 1 1 d .
C13B C 0.3354(3) 0.1823(3) -0.4376(2) 0.0292(6) Uani 1 1 d .
H13B H 0.4075 0.1352 -0.4490 0.035 Uiso 1 1 calc R
C14B C 0.3345(3) 0.2785(3) -0.4752(2) 0.0318(6) Uani 1 1 d .
H14B H 0.4085 0.2975 -0.5087 0.038 Uiso 1 1 calc R
C15B C 0.2247(3) 0.3463(2) -0.4633(2) 0.0304(6) Uani 1 1 d .
H15B H 0.2233 0.4088 -0.4915 0.036 Uiso 1 1 calc R
C16B C 0.1160(3) 0.3217(2) -0.4093(2) 0.0244(5) Uani 1 1 d .
C17B C 0.2168(3) 0.0478(2) -0.3497(2) 0.0275(5) Uani 1 1 d .
H17C H 0.2615 -0.0116 -0.3973 0.033 Uiso 1 1 calc R
H17D H 0.2635 0.0628 -0.2720 0.033 Uiso 1 1 calc R
C18B C 0.0393(4) -0.0980(2) -0.3450(2) 0.0352(7) Uani 1 1 d .
H18D H 0.0865 -0.1545 -0.3919 0.053 Uiso 1 1 calc R
H18E H -0.0619 -0.1222 -0.3631 0.053 Uiso 1 1 calc R
H18F H 0.0745 -0.0906 -0.2674 0.053 Uiso 1 1 calc R
C19B C -0.0140(3) 0.3848(2) -0.4070(3) 0.0303(6) Uani 1 1 d .
H19C H -0.0012 0.4490 -0.3381 0.036 Uiso 1 1 calc R
H19D H -0.0304 0.4147 -0.4705 0.036 Uiso 1 1 calc R
C20B C -0.2647(3) 0.3501(3) -0.4180(3) 0.0401(7) Uani 1 1 d .
H20D H -0.2573 0.4186 -0.3551 0.060 Uiso 1 1 calc R
H20E H -0.3390 0.2941 -0.4155 0.060 Uiso 1 1 calc R
H20F H -0.2869 0.3692 -0.4869 0.060 Uiso 1 1 calc R
Cl1B Cl -0.08376(7) 0.37010(6) -0.15326(5) 0.02842(14) Uani 1 1 d .
Cl2B Cl 0.04467(8) 0.13120(6) -0.11772(5) 0.02985(14) Uani 1 1 d .
Cl3B Cl -0.25825(7) 0.08459(6) -0.34719(5) 0.02777(14) Uani 1 1 d .
O1B O 0.0675(2) 0.01171(15) -0.36377(15) 0.0258(4) Uani 1 1 d .
O2B O -0.1315(2) 0.30302(16) -0.41290(16) 0.0270(4) Uani 1 1 d .

loop_
_atom_site_aniso_label
_atom_site_aniso_U_11
_atom_site_aniso_U_22
_atom_site_aniso_U_33
_atom_site_aniso_U_23
_atom_site_aniso_U_13
_atom_site_aniso_U_12
Sn1A 0.02268(10) 0.02211(10) 0.01764(9) 0.00779(7) 0.00167(7) 0.00157(7)
C11A 0.0243(12) 0.0232(12) 0.0168(11) 0.0071(9) 0.0020(9) 0.0011(10)
C12A 0.0251(13) 0.0277(13) 0.0209(12) 0.0078(10) 0.0037(10) 0.0007(10)
C13A 0.0278(13) 0.0364(15) 0.0222(12) 0.0117(11) 0.0041(10) -0.0016(11)
C14A 0.0327(14) 0.0325(14) 0.0217(12) 0.0141(11) -0.0037(11) -0.0049(11)
C15A 0.0272(13) 0.0268(13) 0.0261(13) 0.0097(10) -0.0046(11) 0.0018(10)
C16A 0.0231(12) 0.0195(11) 0.0216(12) 0.0042(9) 0.0003(10) 0.0012(9)
C17A 0.0282(14) 0.0369(15) 0.0253(13) 0.0108(11) 0.0095(11) 0.0077(11)
C18A 0.0398(17) 0.0347(15) 0.0339(15) 0.0102(12) 0.0024(13) 0.0165(13)
C19A 0.0224(12) 0.0330(14) 0.0241(13) 0.0068(11) 0.0027(10) 0.0084(10)
C20A 0.0299(16) 0.065(2) 0.0399(17) 0.0194(16) 0.0148(13) -0.0015(14)
Cl1A 0.0292(3) 0.0281(3) 0.0192(3) 0.0046(2) 0.0030(2) 0.0037(2)
Cl2A 0.0216(3) 0.0356(3) 0.0318(3) 0.0054(3) -0.0006(3) 0.0033(3)
Cl3A 0.0376(4) 0.0226(3) 0.0281(3) 0.0140(2) 0.0045(3) 0.0014(2)
O1A 0.0302(10) 0.0294(10) 0.0254(9) 0.0109(8) 0.0068(8) 0.0109(8)
O2A 0.0243(9) 0.0355(10) 0.0257(9) 0.0110(8) 0.0072(8) 0.0024(8)
Sn1B 0.02134(10) 0.02210(10) 0.01879(9) 0.00659(7) 0.00387(7) 0.00165(7)
C11B 0.0198(11) 0.0238(12) 0.0187(11) 0.0068(9) 0.0022(9) -0.0007(9)
C12B 0.0235(12) 0.0260(12) 0.0187(12) 0.0056(10) 0.0013(10) 0.0021(10)
C13B 0.0240(13) 0.0367(15) 0.0242(13) 0.0054(11) 0.0047(11) 0.0026(11)
C14B 0.0256(14) 0.0417(16) 0.0271(14) 0.0108(12) 0.0060(11) -0.0065(12)
C15B 0.0341(15) 0.0315(14) 0.0251(13) 0.0132(11) 0.0010(11) -0.0073(11)
C16B 0.0262(13) 0.0224(12) 0.0240(12) 0.0100(10) -0.0002(10) -0.0022(10)
C17B 0.0293(13) 0.0302(14) 0.0256(13) 0.0106(11) 0.0056(11) 0.0113(11)
C18B 0.0556(19) 0.0217(13) 0.0278(14) 0.0104(11) 0.0040(13) -0.0002(12)
C19B 0.0344(15) 0.0259(13) 0.0351(15) 0.0175(11) 0.0041(12) 0.0034(11)
C20B 0.0298(15) 0.0504(19) 0.0461(18) 0.0229(15) 0.0046(13) 0.0166(13)
Cl1B 0.0297(3) 0.0276(3) 0.0263(3) 0.0044(2) 0.0054(3) 0.0090(2)
Cl2B 0.0413(4) 0.0304(3) 0.0197(3) 0.0097(2) 0.0051(3) 0.0097(3)
Cl3B 0.0237(3) 0.0307(3) 0.0253(3) 0.0055(2) 0.0038(2) -0.0047(2)
O1B 0.0324(10) 0.0218(9) 0.0253(9) 0.0114(7) 0.0040(8) 0.0030(7)
O2B 0.0236(9) 0.0279(9) 0.0313(10) 0.0132(8) 0.0019(8) 0.0059(7)

loop_
_atom_type_symbol
_atom_type_description
_atom_type_scat_dispersion_real
_atom_type_scat_dispersion_imag
_atom_type_scat_source
C C 0.0033 0.0016 'International Tables Vol C Tables 4.2.6.8 and 6.1.1.4'
H H 0.0000 0.0000 'International Tables Vol C Tables 4.2.6.8 and 6.1.1.4'
O O 0.0106 0.0060 'International Tables Vol C Tables 4.2.6.8 and 6.1.1.4'
Cl Cl 0.1484 0.1585 'International Tables Vol C Tables 4.2.6.8 and 6.1.1.4'
Sn Sn -0.6537 1.4246 'International Tables Vol C Tables 4.2.6.8 and 6.1.1.4'

loop_
_geom_angle_atom_site_label_1
_geom_angle_atom_site_label_2
_geom_angle_atom_site_label_3
_geom_angle
_geom_angle_publ_flag
C11A Sn1A Cl3A 132.62(7) y
C11A Sn1A Cl1A 111.81(7) y
Cl3A Sn1A Cl1A 100.12(2) y
C11A Sn1A Cl2A 110.47(7) y
Cl3A Sn1A Cl2A 103.49(3) y
Cl1A Sn1A Cl2A 89.73(2) y
C11A Sn1A O1A 70.07(8) y
Cl3A Sn1A O1A 85.54(5) y
Cl1A Sn1A O1A 168.42(5) y
Cl2A Sn1A O1A 79.08(5) y
C11A Sn1A O2A 68.80(8) y
Cl3A Sn1A O2A 86.40(5) y
Cl1A Sn1A O2A 76.90(5) y
Cl2A Sn1A O2A 164.70(5) y
O1A Sn1A O2A 113.75(6) y
C12A C11A C16A 121.7(2) ?
C12A C11A Sn1A 118.87(19) ?
C16A C11A Sn1A 119.37(18) ?
C11A C12A C13A 118.7(2) ?
C11A C12A C17A 119.5(2) ?
C13A C12A C17A 121.7(2) ?
C14A C13A C12A 119.8(3) ?
C14A C13A H13A 120.1 ?
C12A C13A H13A 120.1 ?
C13A C14A C15A 120.9(2) ?
C13A C14A H14A 119.6 ?
C15A C14A H14A 119.6 ?
C14A C15A C16A 119.8(3) ?
C14A C15A H15A 120.1 ?
C16A C15A H15A 120.1 ?
C11A C16A C15A 118.6(2) ?
C11A C16A C19A 119.3(2) ?
C15A C16A C19A 121.9(2) ?
O1A C17A C12A 106.7(2) ?
O1A C17A H17A 110.4 ?
C12A C17A H17A 110.4 ?
O1A C17A H17B 110.4 ?
C12A C17A H17B 110.4 ?
H17A C17A H17B 108.6 ?
O1A C18A H18A 109.5 ?
O1A C18A H18B 109.5 ?
H18A C18A H18B 109.5 ?
O1A C18A H18C 109.5 ?
H18A C18A H18C 109.5 ?
H18B C18A H18C 109.5 ?
O2A C19A C16A 106.4(2) ?
O2A C19A H19A 110.4 ?
C16A C19A H19A 110.4 ?
O2A C19A H19B 110.4 ?
C16A C19A H19B 110.4 ?
H19A C19A H19B 108.6 ?
O2A C20A H20A 109.5 ?
O2A C20A H20B 109.5 ?
H20A C20A H20B 109.5 ?
O2A C20A H20C 109.5 ?
H20A C20A H20C 109.5 ?
H20B C20A H20C 109.5 ?
C18A O1A C17A 112.0(2) ?
C18A O1A Sn1A 127.06(17) ?
C17A O1A Sn1A 105.25(15) ?
C20A O2A C19A 112.5(2) ?
C20A O2A Sn1A 127.36(18) ?
C19A O2A Sn1A 103.75(14) ?
C11B Sn1B Cl3B 127.95(7) y
C11B Sn1B Cl2B 117.02(7) y
Cl3B Sn1B Cl2B 101.24(2) y
C11B Sn1B Cl1B 109.88(7) y
Cl3B Sn1B Cl1B 103.72(2) y
Cl2B Sn1B Cl1B 89.95(2) y
C11B Sn1B O1B 69.86(8) y
Cl3B Sn1B O1B 86.25(5) y
Cl2B Sn1B O1B 78.20(4) y
Cl1B Sn1B O1B 165.90(5) y
C11B Sn1B O2B 69.04(8) y
Cl3B Sn1B O2B 81.69(4) y
Cl2B Sn1B O2B 166.85(5) y
Cl1B Sn1B O2B 76.91(5) y
O1B Sn1B O2B 114.89(6) y
C12B C11B C16B 121.1(2) ?
C12B C11B Sn1B 118.97(18) ?
C16B C11B Sn1B 119.89(19) ?
C11B C12B C13B 119.2(2) ?
C11B C12B C17B 118.6(2) ?
C13B C12B C17B 122.0(2) ?
C14B C13B C12B 119.8(3) ?
C14B C13B H13B 120.1 ?
C12B C13B H13B 120.1 ?
C15B C14B C13B 120.7(3) ?
C15B C14B H14B 119.7 ?
C13B C14B H14B 119.7 ?
C14B C15B C16B 120.4(3) ?
C14B C15B H15B 119.8 ?
C16B C15B H15B 119.8 ?
C15B C16B C11B 118.5(3) ?
C15B C16B C19B 121.7(2) ?
C11B C16B C19B 119.6(2) ?
O1B C17B C12B 106.4(2) ?
O1B C17B H17C 110.4 ?
C12B C17B H17C 110.4 ?
O1B C17B H17D 110.4 ?
C12B C17B H17D 110.4 ?
H17C C17B H17D 108.6 ?
O1B C18B H18D 109.5 ?
O1B C18B H18E 109.5 ?
H18D C18B H18E 109.5 ?
O1B C18B H18F 109.5 ?
H18D C18B H18F 109.5 ?
H18E C18B H18F 109.5 ?
O2B C19B C16B 106.7(2) ?
O2B C19B H19C 110.4 ?
C16B C19B H19C 110.4 ?
O2B C19B H19D 110.4 ?
C16B C19B H19D 110.4 ?
H19C C19B H19D 108.6 ?
O2B C20B H20D 109.5 ?
O2B C20B H20E 109.5 ?
H20D C20B H20E 109.5 ?
O2B C20B H20F 109.5 ?
H20D C20B H20F 109.5 ?
H20E C20B H20F 109.5 ?
C17B O1B C18B 112.7(2) ?
C17B O1B Sn1B 104.27(14) ?
C18B O1B Sn1B 125.90(17) ?
C19B O2B C20B 112.6(2) ?
C19B O2B Sn1B 104.27(14) ?
C20B O2B Sn1B 125.97(17) ?

loop_
_geom_bond_atom_site_label_1
_geom_bond_atom_site_label_2
_geom_bond_distance
_geom_bond_publ_flag
Sn1A C11A 2.103(2) y
Sn1A Cl3A 2.3397(6) y
Sn1A Cl1A 2.3834(6) y
Sn1A Cl2A 2.3913(7) y
Sn1A O1A 2.5111(18) y
Sn1A O2A 2.5568(19) y
C11A C12A 1.388(4) ?
C11A C16A 1.389(4) ?
C12A C13A 1.394(4) ?
C12A C17A 1.506(4) ?
C13A C14A 1.384(4) ?
C13A H13A 0.9300 ?
C14A C15A 1.388(4) ?
C14A H14A 0.9300 ?
C15A C16A 1.394(4) ?
C15A H15A 0.9300 ?
C16A C19A 1.499(4) ?
C17A O1A 1.440(3) ?
C17A H17A 0.9700 ?
C17A H17B 0.9700 ?
C18A O1A 1.433(3) ?
C18A H18A 0.9600 ?
C18A H18B 0.9600 ?
C18A H18C 0.9600 ?
C19A O2A 1.438(3) ?
C19A H19A 0.9700 ?
C19A H19B 0.9700 ?
C20A O2A 1.428(3) ?
C20A H20A 0.9600 ?
C20A H20B 0.9600 ?
C20A H20C 0.9600 ?
Sn1B C11B 2.110(2) y
Sn1B Cl3B 2.3369(6) y
Sn1B Cl2B 2.3654(6) y
Sn1B Cl1B 2.3826(6) y
Sn1B O1B 2.5127(18) y
Sn1B O2B 2.5827(18) y
C11B C12B 1.390(4) ?
C11B C16B 1.397(3) ?
C12B C13B 1.390(4) ?
C12B C17B 1.503(4) ?
C13B C14B 1.386(4) ?
C13B H13B 0.9300 ?
C14B C15B 1.380(4) ?
C14B H14B 0.9300 ?
C15B C16B 1.392(4) ?
C15B H15B 0.9300 ?
C16B C19B 1.505(4) ?
C17B O1B 1.429(3) ?
C17B H17C 0.9700 ?
C17B H17D 0.9700 ?
C18B O1B 1.438(3) ?
C18B H18D 0.9600 ?
C18B H18E 0.9600 ?
C18B H18F 0.9600 ?
C19B O2B 1.424(3) ?
C19B H19C 0.9700 ?
C19B H19D 0.9700 ?
C20B O2B 1.431(3) ?
C20B H20D 0.9600 ?
C20B H20E 0.9600 ?
C20B H20F 0.9600 ?
